data_1562458
loop_
_publ_author_name
'Zhang, Kou-Lin'
'Zhang, Jing-Bo'
'Jing, Chu-Yue'
'Zhang, Lei'
'Walton, Richard I.'
'Zhu, Peizhi'
'Ng, Seik Weng'

_publ_section_title
;
 Synthesis, structures and properties of a family of four two-dimensional
 coordination polymers constructed from 5-hydroxyisophthalate
;
_journal_name_full 'Journal of Solid State Chemistry'
_journal_page_first 8
_journal_page_last 20
_journal_paper_doi 10.1016/j.jssc.2013.12.005
_journal_volume 211
_journal_year 2014
_chemical_formula_sum 'C18 H24 Cd N6 O7'
_chemical_formula_weight 548.83
_space_group_IT_number 2
_space_group_name_Hall '-P 1'
_space_group_name_H-M_alt 'P -1'
_symmetry_cell_setting triclinic
_symmetry_space_group_name_H-M 'P -1'
_atom_sites_solution_hydrogens geom
_atom_sites_solution_primary direct
_atom_sites_solution_secondary difmap
_audit_creation_method SHELXL-97
_cell_angle_alpha 104.246(4)
_cell_angle_beta 99.367(4)
_cell_angle_gamma 115.032(3)
_cell_formula_units_Z 2
_cell_length_a 10.269(3)
_cell_length_b 10.352(3)
_cell_length_c 12.993(4)
_cell_measurement_reflns_used 2428
_cell_measurement_temperature 296(2)
_cell_measurement_theta_max 23.053
_cell_measurement_theta_min 2.297
_cell_volume 1155.6(6)
_computing_cell_refinement 'SAINT (Bruker, 2005)'
_computing_data_collection 'APEX2 (Bruker, 2005)'
_computing_data_reduction 'SAINT (Bruker, 2005)'
_computing_molecular_graphics 'Diamond (CRYSTAL IMPACT, 2001)'
_computing_publication_material 'publCIF (Westrip, 2010)'
_computing_structure_refinement 'SHELXL-97 (Sheldrick, 2008)'
_computing_structure_solution 'SHELXS-97 (Sheldrick, 2008)'
_diffrn_ambient_temperature 296(2)
_diffrn_detector_area_resol_mean 8.3
_diffrn_measured_fraction_theta_full 0.983
_diffrn_measured_fraction_theta_max 0.983
_diffrn_measurement_device_type 'Bruker APEXII area-detector'
_diffrn_measurement_method '\f and \w'
_diffrn_radiation_monochromator graphite
_diffrn_radiation_source 'fine-focus sealed tube'
_diffrn_radiation_type MoK\a
_diffrn_radiation_wavelength 0.71073
_diffrn_reflns_av_R_equivalents 0.0371
_diffrn_reflns_limit_h_max 12
_diffrn_reflns_limit_h_min -12
_diffrn_reflns_limit_k_max 13
_diffrn_reflns_limit_k_min -13
_diffrn_reflns_limit_l_max 16
_diffrn_reflns_limit_l_min -15
_diffrn_reflns_number 9463
_diffrn_reflns_theta_full 26.73
_diffrn_reflns_theta_max 26.73
_diffrn_reflns_theta_min 1.70
_exptl_absorpt_coefficient_mu 0.995
_exptl_absorpt_correction_T_max 0.961
_exptl_absorpt_correction_T_min 0.931
_exptl_absorpt_correction_type multi-scan
_exptl_absorpt_process_details '(SADABS; Sheldrick, 1996)'
_exptl_crystal_colour YELLOW
_exptl_crystal_density_diffrn 1.577
_exptl_crystal_density_method 'not measured'
_exptl_crystal_description block
_exptl_crystal_F_000 556
_exptl_crystal_size_max 0.10
_exptl_crystal_size_mid 0.06
_exptl_crystal_size_min 0.04
_refine_diff_density_max 1.384
_refine_diff_density_min -1.143
_refine_diff_density_rms 0.102
_refine_ls_extinction_method none
_refine_ls_goodness_of_fit_ref 1.031
_refine_ls_hydrogen_treatment constr
_refine_ls_matrix_type full
_refine_ls_number_parameters 308
_refine_ls_number_reflns 4810
_refine_ls_number_restraints 39
_refine_ls_restrained_S_all 1.027
_refine_ls_R_factor_all 0.0728
_refine_ls_R_factor_gt 0.0494
_refine_ls_shift/su_max 0.001
_refine_ls_shift/su_mean 0.000
_refine_ls_structure_factor_coef Fsqd
_refine_ls_weighting_details 'calc w=1/[\s^2^(Fo^2^)+(0.0659P)^2^+0.3949P] where P=(Fo^2^+2Fc^2^)/3'
_refine_ls_weighting_scheme calc
_refine_ls_wR_factor_gt 0.1171
_refine_ls_wR_factor_ref 0.1291
_reflns_number_gt 3610
_reflns_number_total 4810
_reflns_threshold_expression >2sigma(I)
_cod_data_source_file JSSC-2014-211-8.cif
_cod_data_source_block zjb06
_cod_depositor_comments
;
The following automatic conversions were performed:

data item '_exptl_absorpt_correction_type' value 'MULTI-SCAN' was
changed to 'multi-scan' in accordance with the built-in table derived
from the CIF Core dictionary named 'cif_core.dic' version 2.4.5 last
updated on 2014-11-21.

data item '_refine_ls_hydrogen_treatment' value 'CONSTR' was changed
to 'constr' in accordance with the built-in table derived from the
CIF Core dictionary named 'cif_core.dic' version 2.4.5 last updated
on 2014-11-21.

Automatic conversion script
Id: cif_fix_values 8369 2020-08-20 11:38:08Z andrius 
;
_cod_original_cell_volume 1155.7(6)
_cod_original_sg_symbol_H-M P-1
_cod_database_code 1562458
_diffrn_reflns_av__uneti/neti 0.0651

loop_
_symmetry_equiv_pos_as_xyz
'x, y, z'
'-x, -y, -z'

loop_
_atom_site_label
_atom_site_type_symbol
_atom_site_fract_x
_atom_site_fract_y
_atom_site_fract_z
_atom_site_U_iso_or_equiv
_atom_site_adp_type
_atom_site_occupancy
_atom_site_symmetry_multiplicity
_atom_site_calc_flag
_atom_site_refinement_flags
_atom_site_disorder_assembly
_atom_site_disorder_group
C1 C 0.2284(5) 0.3712(6) 0.6252(4) 0.0428(12) Uani 1 1 d . . .
C2 C 0.1364(5) 0.4514(5) 0.6411(4) 0.0390(11) Uani 1 1 d . . .
C3 C 0.2050(5) 0.6085(6) 0.6699(4) 0.0446(12) Uani 1 1 d . . .
H3 H 0.3080 0.6630 0.6804 0.054 Uiso 1 1 calc R . .
C4 C 0.1235(6) 0.6855(6) 0.6833(5) 0.0486(13) Uani 1 1 d . . .
C5 C -0.0297(5) 0.6028(5) 0.6680(4) 0.0425(12) Uani 1 1 d . . .
H5 H -0.0857 0.6535 0.6763 0.051 Uiso 1 1 calc R . .
C6 C -0.1006(5) 0.4469(5) 0.6406(4) 0.0360(11) Uani 1 1 d . . .
C7 C -0.0167(5) 0.3715(6) 0.6272(4) 0.0386(11) Uani 1 1 d . . .
H7 H -0.0638 0.2663 0.6086 0.046 Uiso 1 1 calc R . .
C8 C -0.2677(5) 0.3617(5) 0.6271(4) 0.0373(11) Uani 1 1 d . . .
C9 C 0.3688(8) 0.0755(7) 0.3388(5) 0.0669(18) Uani 1 1 d . . .
H9 H 0.3758 -0.0033 0.3569 0.080 Uiso 1 1 calc R . .
C10 C 0.3556(6) 0.2732(6) 0.3541(5) 0.0438(12) Uani 1 1 d . A .
H10 H 0.3523 0.3632 0.3815 0.053 Uiso 1 1 calc R . .
C11 C 0.3280(7) 0.2603(7) 0.1547(5) 0.0634(16) Uani 0.350(16) 1 d PD A 1
H11A H 0.3788 0.2296 0.1049 0.076 Uiso 0.350(16) 1 calc PR A 1
H11B H 0.3756 0.3706 0.1821 0.076 Uiso 0.350(16) 1 calc PR A 1
C12 C 0.1640(15) 0.194(2) 0.092(2) 0.083(6) Uani 0.350(16) 1 d PDU A 1
H12A H 0.1133 0.2169 0.1452 0.100 Uiso 0.350(16) 1 calc PR A 1
H12B H 0.1570 0.2445 0.0398 0.100 Uiso 0.350(16) 1 calc PR A 1
C13 C 0.080(4) 0.025(3) 0.030(3) 0.090(8) Uani 0.350(16) 1 d PDU . 1
H13A H 0.1286 -0.0011 -0.0239 0.108 Uiso 0.350(16) 1 calc PR A 1
H13B H 0.0820 -0.0286 0.0813 0.108 Uiso 0.350(16) 1 calc PR A 1
C14 C 0.5442(8) 0.2003(8) 0.8251(6) 0.074(2) Uani 1 1 d . . .
H14 H 0.5661 0.1300 0.7828 0.089 Uiso 1 1 calc R . .
C15 C 0.4652(8) 0.3493(8) 0.8744(5) 0.0701(19) Uani 1 1 d . . .
H15 H 0.4155 0.4059 0.8711 0.084 Uiso 1 1 calc R . .
C16 C 0.7009(11) 0.2453(11) 1.0137(7) 0.097(3) Uani 1 1 d . . .
H16A H 0.7048 0.1530 0.9795 0.116 Uiso 1 1 calc R . .
H16B H 0.6676 0.2375 1.0787 0.116 Uiso 1 1 calc R . .
C17 C 0.8537(13) 0.3781(17) 1.0489(10) 0.162(5) Uani 1 1 d . . .
H17A H 0.8500 0.4648 1.0953 0.194 Uiso 1 1 calc R . .
H17B H 0.9206 0.3582 1.0966 0.194 Uiso 1 1 calc R . .
C18 C 0.9225(11) 0.4238(18) 0.9719(10) 0.176(7) Uani 1 1 d . . .
H18A H 0.8555 0.4383 0.9197 0.211 Uiso 1 1 calc R . .
H18B H 0.9397 0.3440 0.9302 0.211 Uiso 1 1 calc R . .
C11B C 0.3280(7) 0.2603(7) 0.1547(5) 0.0634(16) Uani 0.650(16) 1 d PD A 2
H11C H 0.4247 0.3017 0.1406 0.076 Uiso 0.650(16) 1 calc PR A 2
H11D H 0.3038 0.3422 0.1755 0.076 Uiso 0.650(16) 1 calc PR A 2
C12B C 0.2101(13) 0.1387(14) 0.0489(8) 0.077(4) Uani 0.650(16) 1 d PDU A 2
H12C H 0.2088 0.1830 -0.0087 0.093 Uiso 0.650(16) 1 calc PR A 2
H12D H 0.2382 0.0603 0.0251 0.093 Uiso 0.650(16) 1 calc PR A 2
C13B C 0.056(2) 0.067(2) 0.0589(16) 0.087(5) Uani 0.650(16) 1 d PU . 2
H13C H 0.0234 0.1424 0.0775 0.105 Uiso 0.650(16) 1 calc PR A 2
H13D H 0.0560 0.0246 0.1178 0.105 Uiso 0.650(16) 1 calc PR A 2
Cd1 Cd 0.42043(4) 0.24835(4) 0.60142(3) 0.03834(14) Uani 1 1 d . . .
N1 N 0.4630(6) 0.2539(5) 0.7839(4) 0.0544(12) Uani 1 1 d . . .
N2 N 0.5424(8) 0.3577(7) 0.9680(5) 0.0835(19) Uani 1 1 d . . .
N3 N 0.5910(6) 0.2580(6) 0.9337(4) 0.0661(15) Uani 1 1 d . . .
N4 N 0.3742(5) 0.1942(5) 0.4144(4) 0.0446(10) Uani 1 1 d . . .
N5 N 0.3529(7) 0.0793(6) 0.2380(4) 0.0681(15) Uani 1 1 d . A .
N6 N 0.3422(5) 0.2073(5) 0.2485(4) 0.0469(10) Uani 1 1 d . . .
O1 O 0.2077(4) 0.8570(4) 0.7307(5) 0.095(2) Uani 1 1 d . . .
H1 H 0.1491 0.8878 0.7051 0.115 Uiso 1 1 d R . .
O2 O 0.1634(4) 0.2274(4) 0.5922(4) 0.0598(11) Uani 1 1 d . . .
O3 O 0.3666(4) 0.4498(4) 0.6447(4) 0.0613(11) Uani 1 1 d . . .
O4 O -0.3356(4) 0.2194(4) 0.5955(3) 0.0474(9) Uani 1 1 d . . .
O5 O -0.3324(4) 0.4395(4) 0.6485(3) 0.0538(10) Uani 1 1 d . . .
O1W O 0.3194(5) -0.0113(4) 0.5613(4) 0.0682(12) Uani 1 1 d . . .
H1WA H 0.3180 -0.0852 0.5186 0.102 Uiso 1 1 d R . .
H1WB H 0.3002 -0.0295 0.6166 0.102 Uiso 1 1 d R . .
O2W O 0.0143(5) 0.9552(5) 0.6434(5) 0.0865(15) Uani 1 1 d . . .
H2WA H -0.0424 0.8810 0.5869 0.130 Uiso 1 1 d R . .
H2WB H 0.0544 1.0410 0.6405 0.130 Uiso 1 1 d R . .

loop_
_atom_site_aniso_label
_atom_site_aniso_U_11
_atom_site_aniso_U_22
_atom_site_aniso_U_33
_atom_site_aniso_U_23
_atom_site_aniso_U_13
_atom_site_aniso_U_12
C1 0.030(3) 0.051(3) 0.051(3) 0.014(2) 0.015(2) 0.024(2)
C2 0.029(2) 0.044(3) 0.043(3) 0.009(2) 0.011(2) 0.020(2)
C3 0.025(2) 0.044(3) 0.058(3) 0.013(2) 0.017(2) 0.012(2)
C4 0.036(3) 0.040(3) 0.066(4) 0.016(3) 0.023(3) 0.015(2)
C5 0.030(3) 0.038(3) 0.063(3) 0.015(2) 0.019(2) 0.019(2)
C6 0.026(2) 0.042(3) 0.043(3) 0.012(2) 0.012(2) 0.020(2)
C7 0.025(2) 0.040(3) 0.051(3) 0.013(2) 0.012(2) 0.017(2)
C8 0.021(2) 0.040(3) 0.050(3) 0.014(2) 0.008(2) 0.015(2)
C9 0.108(5) 0.068(4) 0.055(4) 0.025(3) 0.028(4) 0.066(4)
C10 0.036(3) 0.046(3) 0.054(3) 0.016(3) 0.012(2) 0.025(2)
C11 0.070(4) 0.063(4) 0.048(4) 0.024(3) 0.006(3) 0.026(3)
C12 0.077(11) 0.100(11) 0.057(10) 0.024(9) 0.001(9) 0.038(8)
C13 0.077(11) 0.098(12) 0.061(12) 0.034(10) -0.006(9) 0.020(10)
C14 0.098(5) 0.085(5) 0.056(4) 0.010(3) 0.019(4) 0.070(5)
C15 0.095(5) 0.092(5) 0.056(4) 0.021(4) 0.035(4) 0.072(5)
C16 0.125(8) 0.132(7) 0.062(5) 0.039(5) 0.015(5) 0.089(7)
C17 0.098(9) 0.266(16) 0.117(9) 0.092(10) -0.004(7) 0.084(10)
C18 0.093(7) 0.33(2) 0.125(10) 0.115(13) 0.022(7) 0.105(11)
C11B 0.070(4) 0.063(4) 0.048(4) 0.024(3) 0.006(3) 0.026(3)
C12B 0.070(6) 0.097(8) 0.056(7) 0.030(6) 0.010(5) 0.035(6)
C13B 0.077(8) 0.094(10) 0.064(10) 0.025(7) -0.004(7) 0.030(6)
Cd1 0.0246(2) 0.0396(2) 0.0465(2) 0.00872(16) 0.01203(15) 0.01496(16)
N1 0.063(3) 0.057(3) 0.049(3) 0.011(2) 0.018(2) 0.038(3)
N2 0.114(5) 0.107(5) 0.050(3) 0.014(3) 0.028(3) 0.078(4)
N3 0.092(4) 0.075(4) 0.043(3) 0.014(3) 0.017(3) 0.055(3)
N4 0.046(3) 0.046(2) 0.047(3) 0.012(2) 0.012(2) 0.030(2)
N5 0.101(4) 0.068(3) 0.053(3) 0.020(3) 0.021(3) 0.058(3)
N6 0.045(3) 0.045(2) 0.050(3) 0.018(2) 0.010(2) 0.022(2)
O1 0.055(2) 0.059(2) 0.253(7) 0.109(4) 0.105(4) 0.048(2)
O2 0.034(2) 0.047(2) 0.095(3) 0.012(2) 0.020(2) 0.0231(18)
O3 0.0247(19) 0.054(2) 0.096(3) 0.011(2) 0.018(2) 0.0206(18)
O4 0.0288(18) 0.0345(18) 0.077(3) 0.0162(17) 0.0184(18) 0.0142(15)
O5 0.0235(17) 0.045(2) 0.095(3) 0.018(2) 0.0207(19) 0.0205(16)
O1W 0.082(3) 0.040(2) 0.074(3) 0.015(2) 0.045(3) 0.017(2)
O2W 0.065(3) 0.063(3) 0.120(4) 0.033(3) 0.014(3) 0.026(2)

loop_
_atom_type_symbol
_atom_type_description
_atom_type_scat_dispersion_real
_atom_type_scat_dispersion_imag
_atom_type_scat_source
C C 0.0033 0.0016 'International Tables Vol C Tables 4.2.6.8 and 6.1.1.4'
H H 0.0000 0.0000 'International Tables Vol C Tables 4.2.6.8 and 6.1.1.4'
N N 0.0061 0.0033 'International Tables Vol C Tables 4.2.6.8 and 6.1.1.4'
O O 0.0106 0.0060 'International Tables Vol C Tables 4.2.6.8 and 6.1.1.4'
Cd Cd -0.8075 1.2024 'International Tables Vol C Tables 4.2.6.8 and 6.1.1.4'

loop_
_geom_angle_atom_site_label_1
_geom_angle_atom_site_label_2
_geom_angle_atom_site_label_3
_geom_angle
_geom_angle_site_symmetry_1
_geom_angle_site_symmetry_3
O3 C1 O2 122.2(4) . .
O3 C1 C2 118.3(5) . .
O2 C1 C2 119.4(4) . .
C7 C2 C3 118.8(4) . .
C7 C2 C1 121.4(4) . .
C3 C2 C1 119.8(4) . .
C4 C3 C2 121.3(4) . .
C4 C3 H3 119.3 . .
C2 C3 H3 119.3 . .
C3 C4 C5 118.7(5) . .
C3 C4 O1 118.7(4) . .
C5 C4 O1 121.9(4) . .
C6 C5 C4 121.2(4) . .
C6 C5 H5 119.4 . .
C4 C5 H5 119.4 . .
C5 C6 C7 119.2(4) . .
C5 C6 C8 119.3(4) . .
C7 C6 C8 121.5(4) . .
C2 C7 C6 120.7(4) . .
C2 C7 H7 119.6 . .
C6 C7 H7 119.6 . .
O4 C8 O5 122.6(4) . .
O4 C8 C6 120.1(4) . .
O5 C8 C6 117.3(4) . .
N5 C9 N4 114.9(5) . .
N5 C9 H9 122.6 . .
N4 C9 H9 122.6 . .
N4 C10 N6 110.9(5) . .
N4 C10 H10 124.5 . .
N6 C10 H10 124.5 . .
N6 C11 C12 110.0(11) . .
N6 C11 H11A 109.7 . .
C12 C11 H11A 109.7 . .
N6 C11 H11B 109.7 . .
C12 C11 H11B 109.7 . .
H11A C11 H11B 108.2 . .
C13 C12 C11 116(2) . .
C13 C12 H12A 108.3 . .
C11 C12 H12A 108.3 . .
C13 C12 H12B 108.3 . .
C11 C12 H12B 108.3 . .
H12A C12 H12B 107.4 . .
C13 C13 C12 110(3) 2 .
C13 C13 H13A 109.6 2 .
C12 C13 H13A 109.6 . .
C13 C13 H13B 109.6 2 .
C12 C13 H13B 109.6 . .
H13A C13 H13B 108.1 . .
N1 C14 N3 111.1(6) . .
N1 C14 H14 124.5 . .
N3 C14 H14 124.5 . .
N2 C15 N1 114.9(6) . .
N2 C15 H15 122.6 . .
N1 C15 H15 122.6 . .
N3 C16 C17 111.7(7) . .
N3 C16 H16A 109.3 . .
C17 C16 H16A 109.3 . .
N3 C16 H16B 109.3 . .
C17 C16 H16B 109.3 . .
H16A C16 H16B 107.9 . .
C18 C17 C16 121.3(11) . .
C18 C17 H17A 107.0 . .
C16 C17 H17A 107.0 . .
C18 C17 H17B 107.0 . .
C16 C17 H17B 107.0 . .
H17A C17 H17B 106.7 . .
C17 C18 C18 112.3(14) . 2_767
C17 C18 H18A 109.1 . .
C18 C18 H18A 109.1 2_767 .
C17 C18 H18B 109.1 . .
C18 C18 H18B 109.1 2_767 .
H18A C18 H18B 107.9 . .
C13B C12B H12C 108.7 . .
C13B C12B H12D 108.7 . .
H12C C12B H12D 107.6 . .
C12B C13B C13B 108.6(17) . 2
C12B C13B H13C 110.0 . .
C13B C13B H13C 110.0 2 .
C12B C13B H13D 110.0 . .
C13B C13B H13D 110.0 2 .
H13C C13B H13D 108.3 . .
N4 Cd1 O1W 86.17(15) . .
N4 Cd1 O5 95.26(15) . 1_655
O1W Cd1 O5 131.28(14) . 1_655
N4 Cd1 N1 168.16(15) . .
O1W Cd1 N1 82.61(16) . .
O5 Cd1 N1 89.35(17) 1_655 .
N4 Cd1 O3 99.05(15) . .
O1W Cd1 O3 143.55(14) . .
O5 Cd1 O3 84.44(12) 1_655 .
N1 Cd1 O3 92.23(16) . .
N4 Cd1 O2 92.01(15) . .
O1W Cd1 O2 90.63(14) . .
O5 Cd1 O2 137.79(12) 1_655 .
N1 Cd1 O2 91.86(16) . .
O3 Cd1 O2 53.35(12) . .
C14 N1 C15 102.5(5) . .
C14 N1 Cd1 123.1(4) . .
C15 N1 Cd1 130.2(4) . .
C15 N2 N3 102.2(5) . .
C14 N3 N2 109.3(5) . .
C14 N3 C16 129.5(6) . .
N2 N3 C16 120.5(6) . .
C10 N4 C9 102.5(5) . .
C10 N4 Cd1 129.6(4) . .
C9 N4 Cd1 127.8(4) . .
C9 N5 N6 102.8(5) . .
C10 N6 N5 108.9(4) . .
C10 N6 C11 129.2(5) . .
N5 N6 C11 121.8(5) . .
C4 O1 H1 107.3 . .
C1 O2 Cd1 87.4(3) . .
C1 O3 Cd1 97.0(3) . .
C8 O5 Cd1 100.6(3) . 1_455
Cd1 O1W H1WA 139.8 . .
Cd1 O1W H1WB 107.9 . .
H1WA O1W H1WB 109.4 . .
H2WA O2W H2WB 120.6 . .

loop_
_geom_bond_atom_site_label_1
_geom_bond_atom_site_label_2
_geom_bond_distance
_geom_bond_site_symmetry_2
C1 O3 1.243(6) .
C1 O2 1.264(6) .
C1 C2 1.506(6) .
C2 C7 1.386(6) .
C2 C3 1.387(7) .
C3 C4 1.383(7) .
C3 H3 0.9300 .
C4 C5 1.387(7) .
C4 O1 1.506(6) .
C5 C6 1.379(6) .
C5 H5 0.9300 .
C6 C7 1.390(6) .
C6 C8 1.516(6) .
C7 H7 0.9300 .
C8 O4 1.251(6) .
C8 O5 1.254(5) .
C9 N5 1.306(8) .
C9 N4 1.345(7) .
C9 H9 0.9300 .
C10 N4 1.311(6) .
C10 N6 1.328(7) .
C10 H10 0.9300 .
C11 N6 1.465(7) .
C11 C12 1.506(12) .
C11 H11A 0.9700 .
C11 H11B 0.9700 .
C12 C13 1.504(13) .
C12 H12A 0.9700 .
C12 H12B 0.9700 .
C13 C13 1.49(7) 2
C13 H13A 0.9700 .
C13 H13B 0.9700 .
C14 N1 1.297(7) .
C14 N3 1.304(8) .
C14 H14 0.9300 .
C15 N2 1.301(8) .
C15 N1 1.326(7) .
C15 H15 0.9300 .
C16 N3 1.477(9) .
C16 C17 1.481(14) .
C16 H16A 0.9700 .
C16 H16B 0.9700 .
C17 C18 1.380(14) .
C17 H17A 0.9700 .
C17 H17B 0.9700 .
C18 C18 1.58(2) 2_767
C18 H18A 0.9700 .
C18 H18B 0.9700 .
C12B C13B 1.48(2) .
C12B H12C 0.9700 .
C12B H12D 0.9700 .
C13B C13B 1.62(3) 2
C13B H13C 0.9700 .
C13B H13D 0.9700 .
Cd1 N4 2.274(4) .
Cd1 O1W 2.312(4) .
Cd1 O5 2.319(3) 1_655
Cd1 N1 2.321(5) .
Cd1 O3 2.339(4) .
Cd1 O2 2.535(3) .
N2 N3 1.340(7) .
N5 N6 1.351(6) .
O1 H1 0.8501 .
O5 Cd1 2.319(3) 1_455
O1W H1WA 0.8200 .
O1W H1WB 0.8200 .
O2W H2WA 0.8201 .
O2W H2WB 0.8199 .

loop_
_geom_hbond_atom_site_label_D
_geom_hbond_atom_site_label_H
_geom_hbond_atom_site_label_A
_geom_hbond_distance_DH
_geom_hbond_distance_HA
_geom_hbond_distance_DA
_geom_hbond_angle_DHA
_geom_hbond_site_symmetry_A
O1W H1WA O4 0.82 1.86 2.660(5) 165.9 2_556
O1W H1WB O1 0.82 2.20 3.000(6) 163.9 1_545
